data_7034658
loop_
_publ_author_name
'Das, Ujjwal'
'Ghorui, Tapas'
'Adhikari, Basab'
'Roy, Sima'
'Pramanik, Shuvam'
'Pramanik, Kausikisankar'

_publ_section_title
;
 Iridium-mediated C-S bond activation and transformation:
 organoiridium(iii) thioether, thiolato, sulfinato and thiyl radical
 compounds. Synthesis, mechanistic, spectral, electrochemical and
 theoretical aspects.
;
_journal_issue 18
_journal_name_full 'Dalton transactions (Cambridge, England : 2003)'
_journal_page_first 8625
_journal_page_last 8639
_journal_paper_doi 10.1039/c5dt00448a
_journal_volume 44
_journal_year 2015
_chemical_formula_moiety 'C48 H38 Cl Ir N2 P2 S, 2(C H2 Cl2)'
_chemical_formula_sum 'C50 H42 Cl5 Ir N2 P2 S'
_chemical_formula_weight 1134.31
_chemical_name_systematic
; 
 ? 
;
_space_group_IT_number 36
_symmetry_cell_setting orthorhombic
_symmetry_Int_Tables_number 36
_symmetry_space_group_name_Hall 'C 2c -2'
_symmetry_space_group_name_H-M 'C m c 21'
_atom_sites_solution_hydrogens geom
_atom_sites_solution_primary direct
_atom_sites_solution_secondary difmap
_audit_creation_method SHELXL-97
_audit_update_record
;
2015-01-30 deposited with the CCDC.
2015-03-26 downloaded from the CCDC.
;
_cell_angle_alpha 90.00
_cell_angle_beta 90.00
_cell_angle_gamma 90.00
_cell_formula_units_Z 4
_cell_length_a 14.995(10)
_cell_length_b 18.277(12)
_cell_length_c 17.451(11)
_cell_measurement_reflns_used 34021
_cell_measurement_temperature 296(2)
_cell_measurement_theta_max 30.0
_cell_measurement_theta_min 1.76
_cell_volume 4783(5)
_computing_cell_refinement 'SMART APEX II'
_computing_data_collection 'SMART APEX II (Bruker,2010)'
_computing_data_reduction 'SAINT (Bruker,2000)'
_computing_molecular_graphics 'Ortep-3v2 for windows (Farrugia, 1997)'
_computing_publication_material 'PLATON (Spek, 2008)'
_computing_structure_refinement 'SHELXL-97 (Sheldrick, 2008)'
_computing_structure_solution 'SHELXS-97 (Sheldrick, 2008)'
_diffrn_ambient_temperature 296(2)
_diffrn_measured_fraction_theta_full 0.997
_diffrn_measured_fraction_theta_max 0.997
_diffrn_measurement_device_type 'CCD area-detector'
_diffrn_measurement_method 'phi and omega scans'
_diffrn_radiation_monochromator graphite
_diffrn_radiation_source 'fine-focus sealed tube'
_diffrn_radiation_type MoK\a
_diffrn_radiation_wavelength 0.71073
_diffrn_reflns_av_R_equivalents 0.0447
_diffrn_reflns_av_unetI/netI 0.0408
_diffrn_reflns_limit_h_max 21
_diffrn_reflns_limit_h_min -19
_diffrn_reflns_limit_k_max 25
_diffrn_reflns_limit_k_min -25
_diffrn_reflns_limit_l_max 24
_diffrn_reflns_limit_l_min -22
_diffrn_reflns_number 34021
_diffrn_reflns_theta_full 30.00
_diffrn_reflns_theta_max 30.00
_diffrn_reflns_theta_min 1.76
_exptl_absorpt_coefficient_mu 3.218
_exptl_absorpt_correction_T_max 0.433
_exptl_absorpt_correction_T_min 0.260
_exptl_absorpt_correction_type multi-scan
_exptl_absorpt_process_details 'Sadabs(Sheldrick, 1996)'
_exptl_crystal_colour Green
_exptl_crystal_density_diffrn 1.575
_exptl_crystal_density_method 'not measured'
_exptl_crystal_description Parallelopiped
_exptl_crystal_F_000 2256
_exptl_crystal_size_max 0.43
_exptl_crystal_size_mid 0.38
_exptl_crystal_size_min 0.26
_refine_diff_density_max 2.419
_refine_diff_density_min -1.325
_refine_diff_density_rms 0.118
_refine_ls_abs_structure_details 'Flack H D (1983), Acta Cryst. A39, 876-881'
_refine_ls_abs_structure_Flack 0.125(5)
_refine_ls_extinction_method none
_refine_ls_goodness_of_fit_ref 1.076
_refine_ls_hydrogen_treatment constr
_refine_ls_matrix_type full
_refine_ls_number_parameters 310
_refine_ls_number_reflns 7084
_refine_ls_number_restraints 1
_refine_ls_restrained_S_all 1.076
_refine_ls_R_factor_all 0.0277
_refine_ls_R_factor_gt 0.0262
_refine_ls_shift/su_max 0.000
_refine_ls_shift/su_mean 0.000
_refine_ls_structure_factor_coef Fsqd
_refine_ls_weighting_details 'calc w=1/[\s^2^(Fo^2^)+(0.0328P)^2^+1.8808P] where P=(Fo^2^+2Fc^2^)/3'
_refine_ls_weighting_scheme calc
_refine_ls_wR_factor_gt 0.0627
_refine_ls_wR_factor_ref 0.0633
_reflns_number_gt 6860
_reflns_number_total 7084
_reflns_threshold_expression >2sigma(I)
_cod_data_source_file c5dt00448a2.cif
_cod_data_source_block 3
_cod_depositor_comments
;
The following automatic conversions were performed:

'_symmetry_cell_setting' value 'Orthorhombic' changed to
'orthorhombic' according to
/usr/data/users/saulius/crontab/automatic-downloads/rss-feeds/RSC/lib/dictionaries/cif_core.dic
dictionary named 'cif_core.dic' version 2.4.2 from 2011-04-26.

Automatic conversion script
Id: cif_fix_values 3105 2015-03-04 15:46:00Z robertas 

 Adding full bibliography for 7034657--7034660.cif.
;
_cod_original_sg_symbol_Hall C2c-2
_cod_original_sg_symbol_H-M Cmc2(1)
_cod_database_code 7034658

loop_
_symmetry_equiv_pos_as_xyz
'x, y, z'
'-x, -y, z+1/2'
'-x, y, z'
'x, -y, z+1/2'
'x+1/2, y+1/2, z'
'-x+1/2, -y+1/2, z+1/2'
'-x+1/2, y+1/2, z'
'x+1/2, -y+1/2, z+1/2'

loop_
_atom_site_label
_atom_site_type_symbol
_atom_site_fract_x
_atom_site_fract_y
_atom_site_fract_z
_atom_site_U_iso_or_equiv
_atom_site_adp_type
_atom_site_occupancy
_atom_site_symmetry_multiplicity
_atom_site_calc_flag
_atom_site_refinement_flags
Ir1 Ir 0.0000 0.034630(6) 0.409151(8) 0.01417(4) Uani 1 2 d S
Cl1 Cl 0.0000 0.00607(7) 0.27451(7) 0.0232(3) Uani 1 2 d S
S1 S 0.0000 0.16992(5) 0.40360(12) 0.0194(2) Uani 1 2 d S
P1 P 0.15902(5) 0.03323(3) 0.40198(10) 0.0185(2) Uani 1 1 d .
N1 N 0.0000 0.05070(19) 0.5215(2) 0.0166(7) Uani 1 2 d S
N2 N 0.0000 -0.0043(3) 0.5695(3) 0.0245(10) Uani 1 2 d S
C1 C 0.0000 -0.0702(2) 0.4486(3) 0.0210(8) Uani 1 2 d S
C2 C 0.0000 -0.1404(2) 0.4134(5) 0.0271(9) Uani 1 2 d S
H2 H 0.0000 -0.1434 0.3602 0.033 Uiso 1 2 calc SR
C3 C 0.0000 -0.2045(3) 0.4559(3) 0.0356(12) Uani 1 2 d S
H3 H 0.0000 -0.2493 0.4307 0.043 Uiso 1 2 calc SR
C4 C 0.0000 -0.2029(3) 0.5358(3) 0.0347(12) Uani 1 2 d S
H4 H 0.0000 -0.2465 0.5633 0.042 Uiso 1 2 calc SR
C5 C 0.0000 -0.1367(3) 0.5745(3) 0.0289(10) Uani 1 2 d S
H5 H 0.0000 -0.1350 0.6277 0.035 Uiso 1 2 calc SR
C6 C 0.0000 -0.0712(2) 0.5301(3) 0.0207(8) Uani 1 2 d S
C7 C 0.0000 0.1227(2) 0.5550(3) 0.0191(8) Uani 1 2 d S
C8 C 0.0000 0.1330(3) 0.6348(3) 0.0280(10) Uani 1 2 d S
H8 H 0.0000 0.0927 0.6674 0.034 Uiso 1 2 calc SR
C9 C 0.0000 0.2027(3) 0.6648(3) 0.0353(12) Uani 1 2 d S
H9 H 0.0000 0.2099 0.7176 0.042 Uiso 1 2 calc SR
C10 C 0.0000 0.2639(3) 0.6137(3) 0.0281(12) Uani 1 2 d S
H10 H 0.0000 0.3112 0.6333 0.034 Uiso 1 2 calc SR
C11 C 0.0000 0.2531(2) 0.5355(3) 0.0216(8) Uani 1 2 d S
H11 H 0.0000 0.2934 0.5030 0.026 Uiso 1 2 calc SR
C12 C 0.0000 0.1822(2) 0.5040(2) 0.0175(8) Uani 1 2 d S
C13 C 0.2114(3) 0.0806(3) 0.3201(3) 0.0241(9) Uani 1 1 d .
C14 C 0.3034(3) 0.0713(3) 0.3073(3) 0.0411(9) Uani 1 1 d .
H14 H 0.3367 0.0428 0.3409 0.049 Uiso 1 1 calc R
C15 C 0.3455(3) 0.1044(3) 0.2447(3) 0.0529(12) Uani 1 1 d .
H15 H 0.4063 0.0980 0.2370 0.063 Uiso 1 1 calc R
C16 C 0.2953(4) 0.1473(3) 0.1934(3) 0.0431(13) Uani 1 1 d .
H16 H 0.3228 0.1689 0.1514 0.052 Uiso 1 1 calc R
C17 C 0.2058(3) 0.1571(2) 0.2056(2) 0.0338(8) Uani 1 1 d .
H17 H 0.1731 0.1858 0.1717 0.041 Uiso 1 1 calc R
C18 C 0.1626(2) 0.12434(18) 0.26822(19) 0.0265(7) Uani 1 1 d .
H18 H 0.1018 0.1315 0.2755 0.032 Uiso 1 1 calc R
C19 C 0.2094(2) -0.05862(17) 0.39116(17) 0.0239(7) Uani 1 1 d .
C20 C 0.2715(3) -0.0884(2) 0.4417(3) 0.0453(10) Uani 1 1 d .
H20 H 0.2899 -0.0618 0.4844 0.054 Uiso 1 1 calc R
C21 C 0.3063(4) -0.1584(3) 0.4283(3) 0.0625(17) Uani 1 1 d .
H21 H 0.3463 -0.1785 0.4632 0.075 Uiso 1 1 calc R
C22 C 0.2823(4) -0.1979(3) 0.3647(3) 0.0534(13) Uani 1 1 d .
H22 H 0.3074 -0.2436 0.3557 0.064 Uiso 1 1 calc R
C23 C 0.2206(3) -0.1692(2) 0.3143(3) 0.0435(10) Uani 1 1 d .
H23 H 0.2033 -0.1962 0.2716 0.052 Uiso 1 1 calc R
C24 C 0.1838(3) -0.0997(2) 0.3268(2) 0.0335(8) Uani 1 1 d .
H24 H 0.1424 -0.0808 0.2925 0.040 Uiso 1 1 calc R
C25 C 0.2120(3) 0.0736(3) 0.4867(3) 0.0230(8) Uani 1 1 d .
C26 C 0.2529(3) 0.1424(2) 0.4830(2) 0.0353(8) Uani 1 1 d .
H26 H 0.2567 0.1669 0.4364 0.042 Uiso 1 1 calc R
C27 C 0.2882(3) 0.1747(3) 0.5496(3) 0.0512(11) Uani 1 1 d .
H27 H 0.3138 0.2210 0.5474 0.061 Uiso 1 1 calc R
C28 C 0.2847(5) 0.1369(4) 0.6190(3) 0.0514(16) Uani 1 1 d .
H28 H 0.3103 0.1571 0.6627 0.062 Uiso 1 1 calc R
C29 C 0.2429(3) 0.0692(3) 0.6229(2) 0.0480(11) Uani 1 1 d .
H29 H 0.2392 0.0449 0.6697 0.058 Uiso 1 1 calc R
C30 C 0.2068(3) 0.0374(2) 0.5577(2) 0.0328(8) Uani 1 1 d .
H30 H 0.1791 -0.0080 0.5610 0.039 Uiso 1 1 calc R
C31 C 0.5000 0.0491(5) 0.5447(6) 0.066(2) Uani 1 2 d S
H31A H 0.5522 0.0701 0.5691 0.080 Uiso 0.50 1 calc PR
H31B H 0.4478 0.0701 0.5691 0.080 Uiso 0.50 1 calc PR
C32 C 0.5000 0.8555(5) 0.2933(5) 0.069(2) Uani 1 2 d S
H32A H 0.4478 0.8485 0.3253 0.083 Uiso 0.50 1 calc PR
H32B H 0.5522 0.8485 0.3253 0.083 Uiso 0.50 1 calc PR
Cl2 Cl 0.5000 -0.04406(16) 0.5608(2) 0.0967(11) Uani 1 2 d S
Cl3 Cl 0.5000 0.07406(16) 0.44864(15) 0.0819(7) Uani 1 2 d S
Cl4 Cl 0.5000 0.78924(11) 0.22169(12) 0.0593(5) Uani 1 2 d S
Cl5 Cl 0.5000 0.9400(2) 0.2609(3) 0.191(3) Uani 1 2 d S

loop_
_atom_site_aniso_label
_atom_site_aniso_U_11
_atom_site_aniso_U_22
_atom_site_aniso_U_33
_atom_site_aniso_U_23
_atom_site_aniso_U_13
_atom_site_aniso_U_12
Ir1 0.01388(7) 0.01211(6) 0.01652(7) 0.00070(12) 0.000 0.000
Cl1 0.0254(6) 0.0246(6) 0.0194(6) -0.0037(5) 0.000 0.000
S1 0.0256(4) 0.0139(3) 0.0187(5) 0.0009(6) 0.000 0.000
P1 0.0158(3) 0.0167(3) 0.0230(6) 0.0005(4) 0.0004(4) 0.0010(2)
N1 0.0189(18) 0.0106(16) 0.0204(17) 0.0066(13) 0.000 0.000
N2 0.032(2) 0.021(2) 0.021(2) 0.0055(17) 0.000 0.000
C1 0.027(2) 0.0069(17) 0.029(2) 0.0022(15) 0.000 0.000
C2 0.034(2) 0.0145(16) 0.033(2) -0.001(3) 0.000 0.000
C3 0.043(3) 0.015(2) 0.049(3) -0.002(2) 0.000 0.000
C4 0.040(3) 0.019(2) 0.046(3) 0.014(2) 0.000 0.000
C5 0.032(3) 0.023(2) 0.032(3) 0.0130(19) 0.000 0.000
C6 0.018(2) 0.018(2) 0.026(2) 0.0070(16) 0.000 0.000
C7 0.019(2) 0.0137(18) 0.025(2) -0.0021(15) 0.000 0.000
C8 0.041(3) 0.024(2) 0.019(2) 0.0007(17) 0.000 0.000
C9 0.048(3) 0.034(3) 0.024(2) -0.0077(19) 0.000 0.000
C10 0.020(2) 0.029(3) 0.036(3) -0.015(2) 0.000 0.000
C11 0.019(2) 0.016(2) 0.030(2) -0.0021(16) 0.000 0.000
C12 0.0125(18) 0.0178(19) 0.022(2) -0.0001(15) 0.000 0.000
C13 0.022(2) 0.0248(19) 0.0251(18) -0.0004(14) 0.0056(15) -0.0036(16)
C14 0.0200(18) 0.057(3) 0.047(2) 0.0141(19) 0.0043(16) 0.0025(17)
C15 0.022(2) 0.072(3) 0.064(3) 0.022(2) 0.0158(19) -0.0007(19)
C16 0.040(3) 0.052(3) 0.037(2) 0.014(2) 0.010(2) -0.015(2)
C17 0.036(2) 0.0358(19) 0.0296(18) 0.0064(14) 0.0023(15) -0.0055(15)
C18 0.0247(17) 0.0260(15) 0.0287(16) 0.0024(12) 0.0048(13) -0.0014(12)
C19 0.0185(14) 0.0214(13) 0.032(2) 0.0019(11) 0.0047(11) 0.0043(11)
C20 0.044(2) 0.042(2) 0.050(2) -0.0032(18) -0.0093(19) 0.0176(19)
C21 0.060(3) 0.061(3) 0.066(4) 0.012(2) 0.001(2) 0.040(2)
C22 0.065(3) 0.033(2) 0.062(3) 0.006(2) 0.021(3) 0.025(2)
C23 0.042(2) 0.0258(18) 0.062(3) -0.0115(17) 0.018(2) 0.0022(17)
C24 0.035(2) 0.0283(18) 0.037(2) -0.0047(14) 0.0029(15) 0.0087(15)
C25 0.0121(18) 0.029(2) 0.0283(18) -0.0039(15) -0.0017(14) 0.0001(14)
C26 0.035(2) 0.0321(18) 0.039(2) -0.0057(15) -0.0051(16) -0.0056(15)
C27 0.051(3) 0.048(3) 0.055(3) -0.018(2) -0.009(2) -0.012(2)
C28 0.048(3) 0.064(4) 0.042(3) -0.019(3) -0.017(2) -0.001(3)
C29 0.043(3) 0.073(3) 0.0279(19) -0.002(2) -0.0099(17) 0.008(2)
C30 0.0252(19) 0.043(2) 0.0307(19) 0.0039(14) -0.0058(15) 0.0036(14)
C31 0.075(6) 0.053(4) 0.072(6) 0.002(4) 0.000 0.000
C32 0.077(6) 0.080(6) 0.051(4) -0.010(4) 0.000 0.000
Cl2 0.157(3) 0.0369(13) 0.096(2) 0.0071(11) 0.000 0.000
Cl3 0.0660(13) 0.0972(17) 0.0824(14) 0.0258(13) 0.000 0.000
Cl4 0.0755(14) 0.0518(12) 0.0506(10) 0.0015(9) 0.000 0.000
Cl5 0.432(10) 0.0427(17) 0.098(3) -0.0140(17) 0.000 0.000

loop_
_atom_type_symbol
_atom_type_description
_atom_type_scat_dispersion_real
_atom_type_scat_dispersion_imag
_atom_type_scat_source
C C 0.0033 0.0016 'International Tables Vol C Tables 4.2.6.8 and 6.1.1.4'
H H 0.0000 0.0000 'International Tables Vol C Tables 4.2.6.8 and 6.1.1.4'
N N 0.0061 0.0033 'International Tables Vol C Tables 4.2.6.8 and 6.1.1.4'
P P 0.1023 0.0942 'International Tables Vol C Tables 4.2.6.8 and 6.1.1.4'
S S 0.1246 0.1234 'International Tables Vol C Tables 4.2.6.8 and 6.1.1.4'
Cl Cl 0.1484 0.1585 'International Tables Vol C Tables 4.2.6.8 and 6.1.1.4'
Ir Ir -1.4442 7.9887 'International Tables Vol C Tables 4.2.6.8 and 6.1.1.4'

loop_
_geom_angle_atom_site_label_1
_geom_angle_atom_site_label_2
_geom_angle_atom_site_label_3
_geom_angle
_geom_angle_site_symmetry_1
_geom_angle_site_symmetry_3
N1 Ir1 C1 78.75(17) . .
N1 Ir1 P1 93.06(4) . .
C1 Ir1 P1 90.44(2) . .
N1 Ir1 P1 93.06(4) . 3
C1 Ir1 P1 90.44(2) . 3
P1 Ir1 P1 173.87(8) . 3
N1 Ir1 Cl1 175.99(11) . .
C1 Ir1 Cl1 97.24(14) . .
P1 Ir1 Cl1 86.93(4) . .
P1 Ir1 Cl1 86.93(4) 3 .
N1 Ir1 S1 83.73(11) . .
C1 Ir1 S1 162.48(14) . .
P1 Ir1 S1 90.494(15) . .
P1 Ir1 S1 90.494(15) 3 .
Cl1 Ir1 S1 100.28(6) . .
C12 S1 Ir1 95.06(15) . .
C25 P1 C13 104.52(14) . .
C25 P1 C19 105.71(19) . .
C13 P1 C19 99.96(19) . .
C25 P1 Ir1 112.71(15) . .
C13 P1 Ir1 117.39(16) . .
C19 P1 Ir1 115.02(11) . .
N2 N1 C7 116.2(4) . .
N2 N1 Ir1 121.3(3) . .
C7 N1 Ir1 122.5(3) . .
N1 N2 C6 110.9(4) . .
C2 C1 C6 114.9(5) . .
C2 C1 Ir1 134.6(5) . .
C6 C1 Ir1 110.5(3) . .
C3 C2 C1 122.1(8) . .
C3 C2 H2 119.0 . .
C1 C2 H2 119.0 . .
C2 C3 C4 121.1(5) . .
C2 C3 H3 119.4 . .
C4 C3 H3 119.4 . .
C5 C4 C3 120.3(5) . .
C5 C4 H4 119.8 . .
C3 C4 H4 119.8 . .
C4 C5 C6 118.0(5) . .
C4 C5 H5 121.0 . .
C6 C5 H5 121.0 . .
N2 C6 C1 118.6(4) . .
N2 C6 C5 117.8(4) . .
C1 C6 C5 123.6(4) . .
C8 C7 C12 121.7(4) . .
C8 C7 N1 121.6(4) . .
C12 C7 N1 116.7(4) . .
C9 C8 C7 120.0(4) . .
C9 C8 H8 120.0 . .
C7 C8 H8 120.0 . .
C8 C9 C10 119.1(5) . .
C8 C9 H9 120.5 . .
C10 C9 H9 120.5 . .
C11 C10 C9 120.4(5) . .
C11 C10 H10 119.8 . .
C9 C10 H10 119.8 . .
C10 C11 C12 121.2(4) . .
C10 C11 H11 119.4 . .
C12 C11 H11 119.4 . .
C7 C12 C11 117.7(4) . .
C7 C12 S1 122.0(3) . .
C11 C12 S1 120.3(3) . .
C14 C13 C18 118.3(4) . .
C14 C13 P1 118.9(4) . .
C18 C13 P1 122.8(3) . .
C15 C14 C13 120.9(4) . .
C15 C14 H14 119.6 . .
C13 C14 H14 119.6 . .
C14 C15 C16 119.8(4) . .
C14 C15 H15 120.1 . .
C16 C15 H15 120.1 . .
C17 C16 C15 119.9(4) . .
C17 C16 H16 120.1 . .
C15 C16 H16 120.1 . .
C16 C17 C18 121.1(4) . .
C16 C17 H17 119.5 . .
C18 C17 H17 119.5 . .
C17 C18 C13 120.1(4) . .
C17 C18 H18 120.0 . .
C13 C18 H18 120.0 . .
C20 C19 C24 118.7(3) . .
C20 C19 P1 124.2(3) . .
C24 C19 P1 117.1(3) . .
C19 C20 C21 119.9(4) . .
C19 C20 H20 120.0 . .
C21 C20 H20 120.0 . .
C22 C21 C20 121.2(4) . .
C22 C21 H21 119.4 . .
C20 C21 H21 119.4 . .
C21 C22 C23 119.5(4) . .
C21 C22 H22 120.2 . .
C23 C22 H22 120.2 . .
C22 C23 C24 120.5(4) . .
C22 C23 H23 119.8 . .
C24 C23 H23 119.8 . .
C23 C24 C19 120.2(4) . .
C23 C24 H24 119.9 . .
C19 C24 H24 119.9 . .
C26 C25 C30 119.1(4) . .
C26 C25 P1 121.0(3) . .
C30 C25 P1 119.8(3) . .
C25 C26 C27 120.3(4) . .
C25 C26 H26 119.9 . .
C27 C26 H26 119.9 . .
C28 C27 C26 119.7(5) . .
C28 C27 H27 120.1 . .
C26 C27 H27 120.1 . .
C29 C28 C27 120.0(5) . .
C29 C28 H28 120.0 . .
C27 C28 H28 120.0 . .
C30 C29 C28 120.6(4) . .
C30 C29 H29 119.7 . .
C28 C29 H29 119.7 . .
C29 C30 C25 120.3(4) . .
C29 C30 H30 119.9 . .
C25 C30 H30 119.9 . .
Cl2 C31 Cl3 114.6(6) . .
Cl2 C31 H31A 108.6 . .
Cl3 C31 H31A 108.6 . .
Cl2 C31 H31B 108.6 . .
Cl3 C31 H31B 108.6 . .
H31A C31 H31B 107.6 . .
Cl5 C32 Cl4 114.0(5) . .
Cl5 C32 H32A 108.8 . .
Cl4 C32 H32A 108.8 . .
Cl5 C32 H32B 108.8 . .
Cl4 C32 H32B 108.8 . .
H32A C32 H32B 107.7 . .

loop_
_geom_bond_atom_site_label_1
_geom_bond_atom_site_label_2
_geom_bond_distance
_geom_bond_site_symmetry_2
Ir1 N1 1.982(4) .
Ir1 C1 2.036(4) .
Ir1 P1 2.3880(17) .
Ir1 P1 2.3880(17) 3
Ir1 Cl1 2.4069(19) .
Ir1 S1 2.4746(18) .
S1 C12 1.766(5) .
P1 C25 1.833(5) .
P1 C13 1.846(5) .
P1 C19 1.851(3) .
N1 N2 1.308(5) .
N1 C7 1.440(5) .
N2 C6 1.403(7) .
C1 C2 1.423(7) .
C1 C6 1.423(6) .
C2 C3 1.386(8) .
C2 H2 0.9300 .
C3 C4 1.396(8) .
C3 H3 0.9300 .
C4 C5 1.385(8) .
C4 H4 0.9300 .
C5 C6 1.425(6) .
C5 H5 0.9300 .
C7 C8 1.406(6) .
C7 C12 1.406(6) .
C8 C9 1.378(7) .
C8 H8 0.9300 .
C9 C10 1.431(9) .
C9 H9 0.9300 .
C10 C11 1.378(8) .
C10 H10 0.9300 .
C11 C12 1.408(6) .
C11 H11 0.9300 .
C13 C14 1.409(6) .
C13 C18 1.412(6) .
C14 C15 1.398(6) .
C14 H14 0.9300 .
C15 C16 1.407(8) .
C15 H15 0.9300 .
C16 C17 1.370(8) .
C16 H16 0.9300 .
C17 C18 1.405(5) .
C17 H17 0.9300 .
C18 H18 0.9300 .
C19 C20 1.393(5) .
C19 C24 1.404(5) .
C20 C21 1.403(6) .
C20 H20 0.9300 .
C21 C22 1.371(7) .
C21 H21 0.9300 .
C22 C23 1.381(7) .
C22 H22 0.9300 .
C23 C24 1.401(5) .
C23 H23 0.9300 .
C24 H24 0.9300 .
C25 C26 1.400(6) .
C25 C30 1.408(6) .
C26 C27 1.407(5) .
C26 H26 0.9300 .
C27 C28 1.396(8) .
C27 H27 0.9300 .
C28 C29 1.389(8) .
C28 H28 0.9300 .
C29 C30 1.388(6) .
C29 H29 0.9300 .
C30 H30 0.9300 .
C31 Cl2 1.726(9) .
C31 Cl3 1.737(10) .
C31 H31A 0.9700 .
C31 H31B 0.9700 .
C32 Cl5 1.645(10) .
C32 Cl4 1.740(8) .
C32 H32A 0.9700 .
C32 H32B 0.9700 .
